data_2204915
loop_
_publ_author_name
'Shan Gao'
'Li-Hua Huo'
'Zhao-Peng Deng'
'Hui Zhao'

_publ_section_title
;(Acetato-\k<i>O</i>)[diacetyl monooxime
 (4-methoxybenzoyl)hydrazonato-\k^3^<i>O</i>,<i>N</i>,<i>N</i>']bis(pyridine-\k<i>N</i>)nickel(II)
;
_journal_issue 1
_journal_name_full 'Acta Crystallographica Section E'
_journal_page_first m152
_journal_page_last m154
_journal_paper_doi 10.1107/S1600536804033495
_journal_volume 61
_journal_year 2005
_chemical_formula_iupac '[Ni (C12 H14 N3 O3) (C2 H3 O2) (C5 H5 N)2]'
_chemical_formula_moiety 'C24 H27 N5 Ni O5'
_chemical_formula_sum 'C24 H27 N5 Ni O5'
_chemical_formula_weight 524.20
_chemical_name_systematic
;
(Acetato-\kO)[diacetyl monooxime (4-methoxybenzoyl)hydrazonato-
\k^3^O,N,N']bis(pyridine-\kN)nickel(II)
;
_space_group_IT_number 2
_symmetry_cell_setting triclinic
_symmetry_space_group_name_Hall '-P 1'
_symmetry_space_group_name_H-M 'P -1'
_atom_sites_solution_hydrogens geom
_atom_sites_solution_primary direct
_atom_sites_solution_secondary difmap
_cell_angle_alpha 110.74(3)
_cell_angle_beta 92.41(3)
_cell_angle_gamma 103.37(3)
_cell_formula_units_Z 2
_cell_length_a 8.1027(16)
_cell_length_b 12.668(3)
_cell_length_c 13.436(3)
_cell_measurement_reflns_used 10312
_cell_measurement_temperature 296(2)
_cell_measurement_theta_max 27.44
_cell_measurement_theta_min 3.03
_cell_volume 1243.1(6)
_computing_cell_refinement RAPID-AUTO
_computing_data_collection 'RAPID-AUTO (Rigaku Corporation, 1998)'
_computing_data_reduction 'CrystalStructure (Rigaku/MSC, 2002)'
_computing_molecular_graphics 'ORTEPII (Johnson, 1976)'
_computing_publication_material SHELXL97
_computing_structure_refinement 'SHELXL97 (Sheldrick, 1997)'
_computing_structure_solution 'SHELXS97 (Sheldrick, 1997)'
_diffrn_ambient_temperature 296(2)
_diffrn_detector_area_resol_mean 10
_diffrn_measured_fraction_theta_full 0.990
_diffrn_measured_fraction_theta_max 0.990
_diffrn_measurement_device_type 'Rigaku R-AXIS RAPID'
_diffrn_measurement_method '\w scan'
_diffrn_radiation_monochromator graphite
_diffrn_radiation_source 'fine-focus sealed tube'
_diffrn_radiation_type MoK\a
_diffrn_radiation_wavelength 0.71073
_diffrn_reflns_av_R_equivalents 0.0278
_diffrn_reflns_av_sigmaI/netI 0.0395
_diffrn_reflns_limit_h_max 10
_diffrn_reflns_limit_h_min -10
_diffrn_reflns_limit_k_max 16
_diffrn_reflns_limit_k_min -16
_diffrn_reflns_limit_l_max 17
_diffrn_reflns_limit_l_min -17
_diffrn_reflns_number 12322
_diffrn_reflns_theta_full 27.47
_diffrn_reflns_theta_max 27.47
_diffrn_reflns_theta_min 3.03
_diffrn_standards_decay_% 0
_diffrn_standards_interval_count 0
_diffrn_standards_interval_time 0
_diffrn_standards_number 0
_exptl_absorpt_coefficient_mu 0.824
_exptl_absorpt_correction_T_max 0.900
_exptl_absorpt_correction_T_min 0.767
_exptl_absorpt_correction_type multi-scan
_exptl_absorpt_process_details '(ABSCOR; Higashi, 1995)'
_exptl_crystal_colour brown
_exptl_crystal_density_diffrn 1.400
_exptl_crystal_density_method 'not measured'
_exptl_crystal_description prism
_exptl_crystal_F_000 548
_exptl_crystal_size_max 0.34
_exptl_crystal_size_mid 0.25
_exptl_crystal_size_min 0.13
_refine_diff_density_max 0.284
_refine_diff_density_min -0.205
_refine_ls_extinction_method none
_refine_ls_goodness_of_fit_ref 1.053
_refine_ls_hydrogen_treatment mixed
_refine_ls_matrix_type full
_refine_ls_number_parameters 323
_refine_ls_number_reflns 5635
_refine_ls_number_restraints 1
_refine_ls_restrained_S_all 1.053
_refine_ls_R_factor_all 0.0641
_refine_ls_R_factor_gt 0.0407
_refine_ls_shift/su_max 0.001
_refine_ls_shift/su_mean <0.001
_refine_ls_structure_factor_coef Fsqd
_refine_ls_weighting_details 'calc w=1/[\s^2^(Fo^2^)+(0.0535P)^2^+0.0609P] where P=(Fo^2^+2Fc^2^)/3'
_refine_ls_weighting_scheme calc
_refine_ls_wR_factor_gt 0.0906
_refine_ls_wR_factor_ref 0.1043
_reflns_number_gt 4089
_reflns_number_total 5635
_reflns_threshold_expression I>2\s(I)
_cod_data_source_file kp6029.cif
_cod_data_source_block I
_cod_depositor_comments
;
The following automatic conversions were performed:
'_symmetry_cell_setting' value 'Triclinic' changed to 'triclinic'
according to '/home/saulius/struct/CIF-dictionaries/cif_core.dic'
dictionary named 'cif_core.dic' version 2.4.1 from
2010-06-29.

'_exptl_absorpt_correction_type' value 'Multi-scan' changed
to 'multi-scan' according to
'/home/saulius/struct/CIF-dictionaries/cif_core.dic' dictionary named
'cif_core.dic' version 2.4.1 from 2010-06-29.

Automatic conversion script
Id: cif_fix_enum 1527 2010-12-29 10:47:43Z saulius 

The following automatic conversions were performed:

'_symmetry_cell_setting' value 'Triclinic' changed to 'triclinic'
according to /home/saulius/struct/CIF-dictionaries/cif_core.dic
dictionary named 'cif_core.dic' version 2.4.1 from
2010-06-29.

'_exptl_absorpt_correction_type' value 'Multi-scan'
changed to 'multi-scan' according to
/home/saulius/struct/CIF-dictionaries/cif_core.dic dictionary named
'cif_core.dic' version 2.4.1 from 2010-06-29.

Automatic conversion script
Id: cif_fix_values 1715 2011-07-08 13:25:40Z adriana 
;
_cod_database_code 2204915
_cod_database_fobs_code 2204915

loop_
_symmetry_equiv_pos_as_xyz
'x, y, z'
'-x, -y, -z'

loop_
_atom_site_label
_atom_site_fract_x
_atom_site_fract_y
_atom_site_fract_z
_atom_site_U_iso_or_equiv
_atom_site_adp_type
_atom_site_calc_flag
_atom_site_refinement_flags
_atom_site_occupancy
_atom_site_type_symbol
Ni1 0.20474(4) 0.64634(3) 0.32097(2) 0.04187(11) Uani d . 1 Ni
N1 0.3677(3) 0.60966(18) 0.20229(14) 0.0480(5) Uani d . 1 N
N2 0.4297(2) 0.75760(17) 0.39396(14) 0.0420(4) Uani d . 1 N
N3 0.4449(2) 0.82680(18) 0.50125(14) 0.0446(4) Uani d . 1 N
N4 0.1469(2) 0.76983(18) 0.25929(15) 0.0462(5) Uani d . 1 N
N5 0.2551(2) 0.51253(18) 0.37233(14) 0.0466(5) Uani d . 1 N
O1 0.3282(2) 0.52721(18) 0.09877(13) 0.0626(5) Uani d D 1 O
O2 0.15253(19) 0.73611(14) 0.47367(11) 0.0459(4) Uani d . 1 O
O3 0.2455(3) 1.0180(2) 0.97390(14) 0.0811(6) Uani d . 1 O
O4 -0.0331(2) 0.54286(16) 0.25803(13) 0.0535(4) Uani d . 1 O
O5 0.0240(3) 0.4201(2) 0.10706(16) 0.0815(6) Uani d . 1 O
C1 0.6549(4) 0.6686(3) 0.1552(2) 0.0686(8) Uani d . 1 C
C2 0.5226(3) 0.6763(2) 0.22897(18) 0.0479(6) Uani d . 1 C
C3 0.5610(3) 0.7611(2) 0.34145(18) 0.0458(5) Uani d . 1 C
C4 0.7356(3) 0.8382(3) 0.3877(2) 0.0652(7) Uani d . 1 C
C5 0.2897(3) 0.8044(2) 0.53332(17) 0.0414(5) Uani d . 1 C
C6 0.2833(3) 0.8640(2) 0.64942(17) 0.0418(5) Uani d . 1 C
C7 0.1518(3) 0.8179(2) 0.69751(18) 0.0504(6) Uani d . 1 C
C8 0.1456(3) 0.8704(2) 0.80595(19) 0.0563(6) Uani d . 1 C
C9 0.2682(3) 0.9725(2) 0.86799(18) 0.0547(6) Uani d . 1 C
C10 0.3972(3) 1.0195(3) 0.8217(2) 0.0606(7) Uani d . 1 C
C11 0.4066(3) 0.9653(2) 0.71324(19) 0.0543(6) Uani d . 1 C
C12 0.3600(5) 1.1284(3) 1.0389(2) 0.1004(13) Uani d . 1 C
C13 0.1593(3) 0.8807(2) 0.3211(2) 0.0521(6) Uani d . 1 C
C14 0.1337(4) 0.9628(3) 0.2818(2) 0.0632(7) Uani d . 1 C
C15 0.0955(4) 0.9289(3) 0.1716(2) 0.0639(7) Uani d . 1 C
C16 0.0827(4) 0.8161(3) 0.1074(2) 0.0623(7) Uani d . 1 C
C17 0.1076(3) 0.7386(2) 0.15243(19) 0.0533(6) Uani d . 1 C
C18 0.2116(3) 0.5068(2) 0.46464(19) 0.0543(6) Uani d . 1 C
C19 0.2395(4) 0.4231(3) 0.5023(2) 0.0636(7) Uani d . 1 C
C20 0.3211(3) 0.3433(3) 0.4429(2) 0.0622(7) Uani d . 1 C
C21 0.3650(4) 0.3470(3) 0.3480(2) 0.0675(7) Uani d . 1 C
C22 0.3311(4) 0.4316(3) 0.3151(2) 0.0635(7) Uani d . 1 C
C23 -0.0743(3) 0.4543(2) 0.1725(2) 0.0554(6) Uani d . 1 C
C24 -0.2598(4) 0.3834(3) 0.1477(3) 0.0768(9) Uani d . 1 C
H1A 0.7463 0.6453 0.1822 0.103 Uiso calc R 1 H
H1B 0.6993 0.7437 0.1506 0.103 Uiso calc R 1 H
H1C 0.6046 0.6120 0.0851 0.103 Uiso calc R 1 H
H4A 0.7324 0.8937 0.4577 0.098 Uiso calc R 1 H
H4B 0.7765 0.8790 0.3419 0.098 Uiso calc R 1 H
H4C 0.8110 0.7916 0.3935 0.098 Uiso calc R 1 H
H7 0.0670 0.7509 0.6561 0.060 Uiso calc R 1 H
H8 0.0589 0.8374 0.8376 0.068 Uiso calc R 1 H
H10 0.4791 1.0882 0.8630 0.073 Uiso calc R 1 H
H11 0.4965 0.9970 0.6828 0.065 Uiso calc R 1 H
H12A 0.4747 1.1203 1.0435 0.151 Uiso calc R 1 H
H12B 0.3273 1.1542 1.1096 0.151 Uiso calc R 1 H
H12C 0.3550 1.1848 1.0072 0.151 Uiso calc R 1 H
H13 0.1868 0.9037 0.3949 0.063 Uiso calc R 1 H
H14 0.1418 1.0391 0.3278 0.076 Uiso calc R 1 H
H15 0.0790 0.9825 0.1420 0.077 Uiso calc R 1 H
H16 0.0571 0.7917 0.0333 0.075 Uiso calc R 1 H
H17 0.0970 0.6615 0.1077 0.064 Uiso calc R 1 H
H18 0.1594 0.5622 0.5065 0.065 Uiso calc R 1 H
H19 0.2036 0.4211 0.5666 0.076 Uiso calc R 1 H
H20 0.3458 0.2878 0.4673 0.075 Uiso calc R 1 H
H21 0.4178 0.2925 0.3052 0.081 Uiso calc R 1 H
H22 0.3624 0.4328 0.2496 0.076 Uiso calc R 1 H
H24A -0.3113 0.3999 0.2127 0.115 Uiso calc R 1 H
H24B -0.2652 0.3015 0.1174 0.115 Uiso calc R 1 H
H24C -0.3205 0.4038 0.0973 0.115 Uiso calc R 1 H
H25 0.2236(18) 0.490(3) 0.089(3) 0.094 Uiso d D 1 H

loop_
_atom_site_aniso_label
_atom_site_aniso_U_11
_atom_site_aniso_U_22
_atom_site_aniso_U_33
_atom_site_aniso_U_12
_atom_site_aniso_U_13
_atom_site_aniso_U_23
Ni1 0.03947(17) 0.04536(19) 0.03871(16) 0.01130(13) 0.00858(11) 0.01287(12)
N1 0.0562(12) 0.0521(13) 0.0391(9) 0.0218(10) 0.0149(8) 0.0154(8)
N2 0.0416(10) 0.0455(12) 0.0411(9) 0.0136(8) 0.0098(7) 0.0171(8)
N3 0.0413(10) 0.0471(12) 0.0436(10) 0.0105(9) 0.0090(8) 0.0152(8)
N4 0.0386(10) 0.0501(13) 0.0507(11) 0.0128(9) 0.0077(8) 0.0188(9)
N5 0.0426(10) 0.0481(12) 0.0466(10) 0.0100(9) 0.0062(8) 0.0161(9)
O1 0.0694(12) 0.0670(13) 0.0412(9) 0.0194(10) 0.0145(8) 0.0065(8)
O2 0.0366(8) 0.0516(10) 0.0410(8) 0.0063(7) 0.0088(6) 0.0101(7)
O3 0.0979(16) 0.0849(16) 0.0392(9) 0.0066(13) 0.0120(10) 0.0090(9)
O4 0.0448(9) 0.0523(11) 0.0551(10) 0.0056(8) 0.0027(7) 0.0153(8)
O5 0.0706(13) 0.0749(15) 0.0659(12) 0.0008(11) 0.0138(10) -0.0014(10)
C1 0.0692(18) 0.077(2) 0.0697(17) 0.0273(16) 0.0379(14) 0.0307(15)
C2 0.0466(13) 0.0557(16) 0.0519(13) 0.0211(12) 0.0179(10) 0.0266(11)
C3 0.0400(12) 0.0501(15) 0.0548(13) 0.0152(10) 0.0141(10) 0.0254(11)
C4 0.0452(14) 0.080(2) 0.0677(16) 0.0032(13) 0.0137(12) 0.0321(15)
C5 0.0428(12) 0.0410(13) 0.0421(11) 0.0140(10) 0.0080(9) 0.0154(9)
C6 0.0387(11) 0.0447(14) 0.0437(11) 0.0128(10) 0.0078(9) 0.0170(9)
C7 0.0500(13) 0.0491(15) 0.0444(12) 0.0091(11) 0.0069(10) 0.0109(10)
C8 0.0563(15) 0.0596(17) 0.0503(13) 0.0089(13) 0.0146(11) 0.0206(12)
C9 0.0610(16) 0.0610(17) 0.0382(12) 0.0162(13) 0.0048(11) 0.0143(11)
C10 0.0544(15) 0.0571(17) 0.0516(14) 0.0007(13) -0.0012(11) 0.0079(12)
C11 0.0495(14) 0.0561(16) 0.0488(13) 0.0066(12) 0.0070(10) 0.0141(11)
C12 0.134(3) 0.088(3) 0.0431(16) 0.004(2) 0.0046(18) -0.0011(15)
C13 0.0499(14) 0.0510(16) 0.0525(13) 0.0124(12) 0.0063(10) 0.0164(11)
C14 0.0657(17) 0.0470(16) 0.0783(19) 0.0158(13) 0.0150(14) 0.0240(14)
C15 0.0591(16) 0.067(2) 0.0814(19) 0.0197(14) 0.0142(14) 0.0446(16)
C16 0.0648(16) 0.074(2) 0.0576(15) 0.0236(15) 0.0099(12) 0.0323(15)
C17 0.0532(14) 0.0559(16) 0.0495(13) 0.0154(12) 0.0065(11) 0.0177(11)
C18 0.0563(15) 0.0545(16) 0.0540(14) 0.0125(12) 0.0156(11) 0.0228(12)
C19 0.0702(18) 0.0654(19) 0.0582(15) 0.0112(15) 0.0095(13) 0.0306(14)
C20 0.0572(15) 0.0594(18) 0.0743(18) 0.0094(14) -0.0051(13) 0.0355(15)
C21 0.078(2) 0.0622(19) 0.0729(18) 0.0330(16) 0.0176(15) 0.0282(15)
C22 0.083(2) 0.0613(18) 0.0554(15) 0.0311(16) 0.0206(13) 0.0239(13)
C23 0.0577(15) 0.0483(16) 0.0528(14) 0.0065(12) -0.0020(12) 0.0158(12)
C24 0.0600(17) 0.063(2) 0.087(2) -0.0032(15) 0.0000(15) 0.0175(16)

loop_
_atom_type_symbol
_atom_type_description
_atom_type_scat_dispersion_real
_atom_type_scat_dispersion_imag
_atom_type_scat_source
C C 0.0033 0.0016 'International Tables Vol C Tables 4.2.6.8 and 6.1.1.4'
H H 0.0000 0.0000 'International Tables Vol C Tables 4.2.6.8 and 6.1.1.4'
N N 0.0061 0.0033 'International Tables Vol C Tables 4.2.6.8 and 6.1.1.4'
O O 0.0106 0.0060 'International Tables Vol C Tables 4.2.6.8 and 6.1.1.4'
Ni Ni 0.3393 1.1124 'International Tables Vol C Tables 4.2.6.8 and 6.1.1.4'

loop_
_geom_angle_atom_site_label_1
_geom_angle_atom_site_label_2
_geom_angle_atom_site_label_3
_geom_angle
_geom_angle_publ_flag
N1 Ni1 N4 87.34(8) yes
N1 Ni1 N5 90.85(8) yes
N2 Ni1 N1 76.48(8) yes
N2 Ni1 N4 90.22(8) yes
N2 Ni1 N5 92.84(8) yes
N2 Ni1 O2 76.81(7) yes
N2 Ni1 O4 174.67(7) yes
N4 Ni1 N5 175.99(7) yes
O2 Ni1 N1 153.30(8) yes
O2 Ni1 N4 92.89(7) yes
O2 Ni1 N5 90.34(7) yes
O4 Ni1 N1 108.63(8) yes
O4 Ni1 N4 88.55(8) yes
O4 Ni1 N5 88.64(8) yes
O4 Ni1 O2 98.06(7) yes
N1 O1 H25 109(2) no
N1 C2 C1 123.8(2) no
N1 C2 C3 114.5(2) no
N2 C3 C2 113.5(2) no
N2 C3 C4 124.9(2) no
N3 N2 Ni1 118.89(14) no
N3 C5 C6 115.65(19) no
N4 C13 C14 123.5(2) no
N4 C13 H13 118.2 no
N4 C17 C16 122.6(3) no
N4 C17 H17 118.7 no
N5 C18 C19 123.7(3) no
N5 C18 H18 118.2 no
N5 C22 C21 123.4(2) no
N5 C22 H22 118.3 no
O1 N1 Ni1 128.27(16) no
O2 C5 N3 125.85(19) no
O2 C5 C6 118.48(19) no
O3 C9 C8 114.7(2) no
O3 C12 H12A 109.5 no
O3 C12 H12B 109.5 no
O3 C12 H12C 109.5 no
O4 C23 C24 116.8(3) no
O5 C23 O4 125.5(2) no
O5 C23 C24 117.7(2) no
C2 N1 Ni1 115.42(16) no
C2 N1 O1 116.24(19) no
C2 C1 H1A 109.5 no
C2 C1 H1B 109.5 no
C2 C1 H1C 109.5 no
C2 C3 C4 121.6(2) no
C3 N2 Ni1 119.93(16) no
C3 N2 N3 121.13(19) no
C3 C2 C1 121.6(2) no
C3 C4 H4A 109.5 no
C3 C4 H4B 109.5 no
C3 C4 H4C 109.5 no
C5 N3 N2 107.71(18) no
C5 O2 Ni1 110.30(13) no
C6 C7 H7 119.6 no
C6 C11 H11 119.6 no
C7 C6 C11 118.2(2) no
C7 C6 C5 119.8(2) no
C7 C8 C9 120.2(2) no
C7 C8 H8 119.9 no
C8 C7 C6 120.7(2) no
C8 C7 H7 119.6 no
C9 O3 C12 116.7(2) no
C9 C8 H8 119.9 no
C9 C10 C11 120.2(2) no
C9 C10 H10 119.9 no
C10 C9 O3 125.5(2) no
C10 C9 C8 119.7(2) no
C10 C11 C6 120.8(2) no
C10 C11 H11 119.6 no
C11 C6 C5 122.0(2) no
C11 C10 H10 119.9 no
C13 N4 C17 117.1(2) no
C13 N4 Ni1 122.92(16) no
C13 C14 C15 118.2(3) no
C13 C14 H14 120.9 no
C14 C13 H13 118.2 no
C14 C15 H15 120.6 no
C15 C14 H14 120.9 no
C15 C16 C17 119.6(3) no
C15 C16 H16 120.2 no
C16 C15 C14 118.9(3) no
C16 C15 H15 120.6 no
C16 C17 H17 118.7 no
C17 N4 Ni1 119.77(17) no
C17 C16 H16 120.2 no
C18 N5 Ni1 120.63(18) no
C18 N5 C22 116.2(2) no
C18 C19 H19 120.7 no
C19 C18 H18 118.2 no
C19 C20 H20 120.7 no
C20 C19 C18 118.6(3) no
C20 C19 H19 120.7 no
C20 C21 C22 119.6(3) no
C20 C21 H21 120.2 no
C21 C20 C19 118.5(3) no
C21 C20 H20 120.7 no
C21 C22 H22 118.3 no
C22 N5 Ni1 123.20(17) no
C22 C21 H21 120.2 no
C23 O4 Ni1 126.71(17) no
C23 C24 H24A 109.5 no
C23 C24 H24B 109.5 no
C23 C24 H24C 109.5 no
H1A C1 H1B 109.5 no
H1A C1 H1C 109.5 no
H1B C1 H1C 109.5 no
H4A C4 H4B 109.5 no
H4A C4 H4C 109.5 no
H4B C4 H4C 109.5 no
H12A C12 H12B 109.5 no
H12A C12 H12C 109.5 no
H12B C12 H12C 109.5 no
H24A C24 H24B 109.5 no
H24A C24 H24C 109.5 no
H24B C24 H24C 109.5 no

loop_
_geom_bond_atom_site_label_1
_geom_bond_atom_site_label_2
_geom_bond_distance
_geom_bond_publ_flag
Ni1 N2 1.988(2) yes
Ni1 O4 2.0144(18) yes
Ni1 O2 2.0794(16) yes
Ni1 N1 2.107(2) yes
Ni1 N4 2.140(2) yes
Ni1 N5 2.154(2) yes
N1 C2 1.294(3) yes
N2 C3 1.302(3) yes
N2 N3 1.379(3) yes
N3 C5 1.347(3) yes
O1 N1 1.381(3) yes
O2 C5 1.271(3) yes
N4 C13 1.331(3) no
N4 C17 1.349(3) no
N5 C18 1.325(3) no
N5 C22 1.340(3) no
O1 H25 0.85(3) no
O3 C9 1.372(3) no
O3 C12 1.431(4) no
O4 C23 1.254(3) no
O5 C23 1.242(3) no
C1 C2 1.487(3) no
C1 H1A 0.9600 no
C1 H1B 0.9600 no
C1 H1C 0.9600 no
C2 C3 1.480(3) no
C3 C4 1.483(3) no
C4 H4A 0.9600 no
C4 H4B 0.9600 no
C4 H4C 0.9600 no
C5 C6 1.482(3) no
C6 C7 1.390(3) no
C6 C11 1.391(3) no
C7 C8 1.380(3) no
C7 H7 0.9300 no
C8 C9 1.388(4) no
C8 H8 0.9300 no
C9 C10 1.366(4) no
C10 C11 1.388(3) no
C10 H10 0.9300 no
C11 H11 0.9300 no
C12 H12A 0.9600 no
C12 H12B 0.9600 no
C12 H12C 0.9600 no
C13 C14 1.373(4) no
C13 H13 0.9300 no
C14 C15 1.387(4) no
C14 H14 0.9300 no
C15 C16 1.359(4) no
C15 H15 0.9300 no
C16 C17 1.368(4) no
C16 H16 0.9300 no
C17 H17 0.9300 no
C18 C19 1.383(4) no
C18 H18 0.9300 no
C19 C20 1.371(4) no
C19 H19 0.9300 no
C20 C21 1.352(4) no
C20 H20 0.9300 no
C21 C22 1.371(4) no
C21 H21 0.9300 no
C22 H22 0.9300 no
C23 C24 1.517(4) no
C24 H24A 0.9600 no
C24 H24B 0.9600 no
C24 H24C 0.9600 no

loop_
_geom_hbond_atom_site_label_D
_geom_hbond_atom_site_label_H
_geom_hbond_atom_site_label_A
_geom_hbond_distance_DH
_geom_hbond_distance_HA
_geom_hbond_distance_DA
_geom_hbond_angle_DHA
_geom_hbond_publ_flag
O1 H25 O5 0.85(3) 1.73(3) 2.552(3) 163(3) yes

loop_
_geom_torsion_atom_site_label_1
_geom_torsion_atom_site_label_2
_geom_torsion_atom_site_label_3
_geom_torsion_atom_site_label_4
_geom_torsion
_geom_torsion_publ_flag
N2 Ni1 O2 C5 -5.62(15) no
O4 Ni1 O2 C5 175.90(15) no
N1 Ni1 O2 C5 -5.3(2) no
N4 Ni1 O2 C5 -95.16(16) no
N5 Ni1 O2 C5 87.23(15) no
O2 Ni1 O4 C23 -166.2(2) no
N1 Ni1 O4 C23 14.4(2) no
N4 Ni1 O4 C23 101.1(2) no
N5 Ni1 O4 C23 -76.0(2) no
N2 Ni1 N1 C2 -3.57(17) no
O4 Ni1 N1 C2 174.86(16) no
O2 Ni1 N1 C2 -3.8(3) no
N4 Ni1 N1 C2 87.29(18) no
N5 Ni1 N1 C2 -96.29(18) no
N2 Ni1 N1 O1 179.4(2) no
O4 Ni1 N1 O1 -2.1(2) no
O2 Ni1 N1 O1 179.17(16) no
N4 Ni1 N1 O1 -89.70(19) no
N5 Ni1 N1 O1 86.72(19) no
O2 Ni1 N2 C3 -177.99(19) no
N1 Ni1 N2 C3 2.14(17) no
N4 Ni1 N2 C3 -85.07(18) no
N5 Ni1 N2 C3 92.33(18) no
O2 Ni1 N2 N3 4.52(15) no
N1 Ni1 N2 N3 -175.36(17) no
N4 Ni1 N2 N3 97.43(16) no
N5 Ni1 N2 N3 -85.16(16) no
C3 N2 N3 C5 -180.0(2) no
Ni1 N2 N3 C5 -2.5(2) no
N2 Ni1 N4 C13 -51.35(19) no
O4 Ni1 N4 C13 123.46(19) no
O2 Ni1 N4 C13 25.45(18) no
N1 Ni1 N4 C13 -127.81(19) no
N2 Ni1 N4 C17 123.72(18) no
O4 Ni1 N4 C17 -61.47(18) no
O2 Ni1 N4 C17 -159.48(17) no
N1 Ni1 N4 C17 47.26(18) no
N2 Ni1 N5 C18 89.76(19) no
O4 Ni1 N5 C18 -85.11(19) no
O2 Ni1 N5 C18 12.95(18) no
N1 Ni1 N5 C18 166.27(19) no
N2 Ni1 N5 C22 -90.0(2) no
O4 Ni1 N5 C22 95.1(2) no
O2 Ni1 N5 C22 -166.8(2) no
N1 Ni1 N5 C22 -13.5(2) no
O1 N1 C2 C3 -178.32(19) no
Ni1 N1 C2 C3 4.3(3) no
O1 N1 C2 C1 0.4(4) no
Ni1 N1 C2 C2 176.86(19) no
Ni1 N2 C3 C2 -0.6(3) no
N3 N2 C3 C4 -1.1(4) no
Ni1 N2 C3 C4 -178.6(2) no
N1 C2 C3 N2 -2.6(3) no
C1 C2 C3 N2 178.7(2) no
N1 C2 C3 C4 175.5(2) no
C1 C2 C3 C4 -3.3(4) no
Ni1 O2 C5 N3 6.9(3) no
Ni1 O2 C5 C6 -171.69(16) no
N2 N3 C5 O2 -3.3(3) no
N2 N3 C5 C6 175.32(18) no
O2 C5 C6 C7 21.6(3) no
N3 C5 C6 C7 -157.1(2) no
O2 C5 C6 C11 -159.0(2) no
N3 C5 C6 C11 22.2(3) no
C11 C6 C7 C8 -0.9(4) no
C5 C6 C7 C8 178.5(2) no
C6 C7 C8 C9 2.0(4) no
C12 O3 C9 C10 4.7(4) no
C12 O3 C9 C8 -174.7(3) no
C7 C8 C9 C10 -1.3(4) no
C7 C8 C9 O3 178.3(2) no
O3 C9 C10 C11 -180.0(3) no
C8 C9 C10 C11 -0.5(4) no
C9 C10 C11 C6 1.6(4) no
C7 C6 C11 C10 -0.8(4) no
C5 C6 C11 C10 179.8(2) no
C17 N4 C13 C14 0.3(3) no
Ni1 N4 C13 C14 175.48(19) no
N4 C13 C14 C15 -1.1(4) no
C13 C14 C15 C16 0.9(4) no
C14 C15 C16 C17 0.0(4) no
C13 N4 C17 C16 0.7(3) no
Ni1 N4 C17 C16 -174.70(19) no
C15 C16 C17 N4 -0.8(4) no
C22 N5 C18 C19 -0.5(4) no
Ni1 N5 C18 C19 179.8(2) no
N5 C18 C19 C20 2.0(4) no
C18 C19 C20 C21 -2.5(4) no
C19 C20 C21 C22 1.7(4) no
C18 N5 C22 C21 -0.5(4) no
Ni1 N5 C22 C21 179.3(2) no
C20 C21 C22 N5 -0.1(5) no
Ni1 O4 C23 O5 -6.0(4) no
Ni1 O4 C23 C24 173.90(19) no
